data_2244157
loop_
_publ_author_name
'Qiu, Qi-Ming'
'Yan, Li'
'Song, Jian-Biao'

_publ_section_title
;
 Crystal structure of Rb~6~[B~12~O~18~(OH)~6~]&#x00B7;2H~2~O
;
_journal_coeditor_code TX2056
_journal_issue 10
_journal_name_full 'Acta Crystallographica Section E'
_journal_page_first 971
_journal_page_last 973
_journal_paper_doi 10.1107/S2056989022008611
_journal_volume 78
_journal_year 2022
_chemical_formula_iupac 'Rb6 [B12 O18 (O H)6], 2H2 O'
_chemical_formula_moiety '6(Rb -), B12 H6 O24 6-, 2(H2 O)'
_chemical_formula_sum 'B12 H10 O26 Rb6'
_chemical_formula_weight 1068.62
_chemical_name_systematic
;
hexarubidium hexahydroxydodecaborate dihydrate,
Rb~6~[B~12~O~18~(OH)~6~]\\cdot2H~2~O
;
_space_group_crystal_system orthorhombic
_space_group_IT_number 58
_space_group_name_Hall '-P 2 2n'
_space_group_name_H-M_alt 'P n n m'
_atom_sites_solution_hydrogens difmap
_audit_creation_method SHELXL-2018/3
_cell_angle_alpha 90
_cell_angle_beta 90
_cell_angle_gamma 90
_cell_formula_units_Z 2
_cell_length_a 13.395(4)
_cell_length_b 9.251(2)
_cell_length_c 12.368(4)
_cell_measurement_reflns_used 3469
_cell_measurement_temperature 296(2)
_cell_measurement_theta_max 26.09
_cell_measurement_theta_min 2.68
_cell_volume 1532.6(8)
_computing_cell_refinement
;
SAINT (Bruker, 2014)
;
_computing_data_collection
;
APEX2 (Bruker, 2014)
;
_computing_data_reduction
;
SAINT (Bruker, 2014)
;
_computing_molecular_graphics
;
SHELXTL (Sheldrick, 2008)
;
_computing_publication_material
;
SHELXTL (Sheldrick, 2008)
;
_computing_structure_refinement
;
<i>SHELXL2018/3</i>  (Sheldrick, 2015<i>b</i>)
;
_computing_structure_solution
;
<i>SHELXT2018/3</i>  (Sheldrick, 2015<i>a</i>)
;
_diffrn_ambient_temperature 296(2)
_diffrn_measured_fraction_theta_full 0.999
_diffrn_measured_fraction_theta_max 0.992
_diffrn_measurement_device_type 'Bruker APEXII CCD'
_diffrn_measurement_method '\f and \w scans'
_diffrn_radiation_type MoK\a
_diffrn_radiation_wavelength 0.71073
_diffrn_reflns_av_R_equivalents 0.0571
_diffrn_reflns_av_unetI/netI 0.0339
_diffrn_reflns_limit_h_max 17
_diffrn_reflns_limit_h_min -17
_diffrn_reflns_limit_k_max 12
_diffrn_reflns_limit_k_min -12
_diffrn_reflns_limit_l_max 16
_diffrn_reflns_limit_l_min -16
_diffrn_reflns_number 17510
_diffrn_reflns_theta_full 25.242
_diffrn_reflns_theta_max 28.283
_diffrn_reflns_theta_min 2.241
_diffrn_source 'fine-focus sealed tube'
_exptl_absorpt_coefficient_mu 9.595
_exptl_absorpt_correction_T_max 0.746
_exptl_absorpt_correction_T_min 0.452
_exptl_absorpt_correction_type multi-scan
_exptl_absorpt_process_details
;
(SADABS; Krause <i>et al.</i>,  2015)
;
_exptl_crystal_colour colorless
_exptl_crystal_density_diffrn 2.316
_exptl_crystal_density_method 'not measured'
_exptl_crystal_description block
_exptl_crystal_F_000 1000
_exptl_crystal_size_max 0.080
_exptl_crystal_size_mid 0.070
_exptl_crystal_size_min 0.070
_refine_diff_density_max 1.569
_refine_diff_density_min -1.158
_refine_ls_extinction_method none
_refine_ls_goodness_of_fit_ref 1.070
_refine_ls_hydrogen_treatment constr
_refine_ls_matrix_type full
_refine_ls_number_parameters 110
_refine_ls_number_reflns 1980
_refine_ls_number_restraints 0
_refine_ls_restrained_S_all 1.070
_refine_ls_R_factor_all 0.0785
_refine_ls_R_factor_gt 0.0606
_refine_ls_shift/su_max 0.000
_refine_ls_shift/su_mean 0.000
_refine_ls_structure_factor_coef Fsqd
_refine_ls_weighting_details 'w=1/[\s^2^(Fo^2^)+(0.0825P)^2^+9.4675P] where P=(Fo^2^+2Fc^2^)/3'
_refine_ls_weighting_scheme calc
_refine_ls_wR_factor_gt 0.1637
_refine_ls_wR_factor_ref 0.1732
_reflns_number_gt 1523
_reflns_number_total 1980
_reflns_threshold_expression 'I > 2\s(I)'
_cod_data_source_file tx2056sup1.cif
_cod_data_source_block I
_cod_depositor_comments 'Adding full bibliography for 2244157.cif.'
_cod_original_cell_volume 1532.7(7)
_cod_database_code 2244157
_cod_database_fobs_code 2244157
_shelx_space_group_comment
;
The symmetry employed for this shelxl refinement is uniquely defined
by the following loop, which should always be used as a source of
symmetry information in preference to the above space-group names.
They are only intended as comments.
;
_shelx_estimated_absorpt_t_min 0.514
_shelx_estimated_absorpt_t_max 0.553

loop_
_space_group_symop_operation_xyz
'x, y, z'
'-x, -y, z'
'-x+1/2, y+1/2, -z+1/2'
'x+1/2, -y+1/2, -z+1/2'
'-x, -y, -z'
'x, y, -z'
'x-1/2, -y-1/2, z-1/2'
'-x-1/2, y-1/2, z-1/2'

loop_
_atom_site_type_symbol
_atom_site_label
_atom_site_fract_x
_atom_site_fract_y
_atom_site_fract_z
_atom_site_U_iso_or_equiv
_atom_site_adp_type
_atom_site_calc_flag
_atom_site_occupancy
_atom_site_disorder_assembly
_atom_site_disorder_group
Rb Rb1 1.000000 1.000000 0.500000 0.0418(4) Uani d 1 . .
Rb Rb2 1.000000 0.500000 1.000000 0.0529(5) Uani d 1 . .
Rb Rb3 0.74535(5) 1.03106(9) 0.73060(7) 0.0489(3) Uani d 1 . .
O O1 1.0385(4) 0.6325(4) 0.6768(4) 0.0397(12) Uani d 1 . .
H H1 1.089080 0.687977 0.643718 0.048 Uiso d 1 . .
O O2 0.9347(3) 0.7048(4) 0.8193(3) 0.0191(8) Uani d 1 . .
O O3 1.0311(3) 0.8776(4) 0.7204(3) 0.0203(8) Uani d 1 . .
O O4 0.9428(4) 0.7903(6) 1.000000 0.0204(11) Uani d 1 . .
O O5 0.7857(3) 0.7944(4) 0.9032(3) 0.0194(8) Uani d 1 . .
O O6 0.6357(4) 0.7801(7) 1.000000 0.0270(13) Uani d 1 . .
H H6 0.599457 0.797673 0.948224 0.032 Uiso d 0.5 . .
O O7 0.9137(3) 0.9603(4) 0.8563(3) 0.0224(8) Uani d 1 . .
O O8 0.4074(4) 0.3941(5) 0.500000 0.0144(9) Uani d 1 . .
H H8A 0.401585 0.483846 0.486660 0.017 Uiso d 0.5 . .
H H8B 0.456785 0.383526 0.542470 0.017 Uiso d 0.5 . .
B B1 0.9999(4) 0.7413(6) 0.7399(4) 0.0193(11) Uani d 1 . .
B B2 1.000000 1.000000 0.7919(6) 0.0127(14) Uani d 1 . .
B B3 0.8956(4) 0.8163(6) 0.8960(4) 0.0114(10) Uani d 1 . .
B B4 0.7386(6) 0.7897(9) 1.000000 0.0176(15) Uani d 1 . .

loop_
_atom_site_aniso_label
_atom_site_aniso_U_11
_atom_site_aniso_U_22
_atom_site_aniso_U_33
_atom_site_aniso_U_12
_atom_site_aniso_U_13
_atom_site_aniso_U_23
Rb1 0.0586(9) 0.0472(8) 0.0196(6) 0.0159(6) 0.000 0.000
Rb2 0.0971(13) 0.0268(6) 0.0348(7) 0.0271(7) 0.000 0.000
Rb3 0.0324(4) 0.0516(5) 0.0628(5) 0.0101(3) -0.0090(3) 0.0248(4)
O1 0.059(3) 0.0192(19) 0.041(3) -0.011(2) 0.036(2) -0.0119(18)
O2 0.0257(18) 0.0140(16) 0.0175(18) -0.0067(14) 0.0084(15) -0.0047(13)
O3 0.0296(18) 0.0153(16) 0.0158(17) -0.0080(15) 0.0094(15) -0.0048(14)
O4 0.010(2) 0.036(3) 0.015(2) 0.007(2) 0.000 0.000
O5 0.0110(15) 0.036(2) 0.0117(16) -0.0044(15) -0.0006(13) -0.0003(14)
O6 0.013(2) 0.052(4) 0.016(2) -0.004(2) 0.000 0.000
O7 0.0223(19) 0.0154(17) 0.029(2) 0.0031(14) 0.0108(16) 0.0055(15)
O8 0.017(2) 0.012(2) 0.013(2) 0.0099(18) 0.000 0.000
B1 0.025(3) 0.018(3) 0.014(2) -0.007(2) 0.004(2) -0.007(2)
B2 0.016(3) 0.015(3) 0.006(3) 0.002(3) 0.000 0.000
B3 0.008(2) 0.014(2) 0.012(2) -0.0031(18) -0.0010(18) -0.0018(19)
B4 0.013(4) 0.024(4) 0.016(4) -0.004(3) 0.000 0.000

loop_
_atom_type_symbol
_atom_type_description
_atom_type_scat_dispersion_real
_atom_type_scat_dispersion_imag
_atom_type_scat_source
H H 0.0000 0.0000 'International Tables Vol C Tables 4.2.6.8 and 6.1.1.4'
B B 0.0013 0.0007 'International Tables Vol C Tables 4.2.6.8 and 6.1.1.4'
O O 0.0106 0.0060 'International Tables Vol C Tables 4.2.6.8 and 6.1.1.4'
Rb Rb -0.9393 2.9676 'International Tables Vol C Tables 4.2.6.8 and 6.1.1.4'

loop_
_geom_angle_atom_site_label_1
_geom_angle_atom_site_label_2
_geom_angle_atom_site_label_3
_geom_angle_site_symmetry_1
_geom_angle_site_symmetry_3
_geom_angle
_geom_angle_publ_flag
O3 Rb1 O3 . 6_556 132.24(13) ?
O3 Rb1 O3 . 2_775 47.76(13) ?
O3 Rb1 O3 6_556 2_775 180.00(5) ?
O3 Rb1 O3 . 5_776 180.0 ?
O3 Rb1 O3 6_556 5_776 47.76(13) ?
O3 Rb1 O3 2_775 5_776 132.24(13) ?
O3 Rb1 O6 . 7_675 66.97(7) ?
O3 Rb1 O6 6_556 7_675 66.97(7) ?
O3 Rb1 O6 2_775 7_675 113.03(7) ?
O3 Rb1 O6 5_776 7_675 113.03(7) ?
O3 Rb1 O6 . 3_656 113.03(7) ?
O3 Rb1 O6 6_556 3_656 113.03(7) ?
O3 Rb1 O6 2_775 3_656 66.97(7) ?
O3 Rb1 O6 5_776 3_656 66.97(7) ?
O6 Rb1 O6 7_675 3_656 180.0 ?
O3 Rb1 B2 . 5_776 156.12(7) ?
O3 Rb1 B2 6_556 5_776 23.88(7) ?
O3 Rb1 B2 2_775 5_776 156.12(7) ?
O3 Rb1 B2 5_776 5_776 23.88(7) ?
O6 Rb1 B2 7_675 5_776 90.0 ?
O6 Rb1 B2 3_656 5_776 90.0 ?
O3 Rb1 B2 . . 23.88(7) ?
O3 Rb1 B2 6_556 . 156.12(7) ?
O3 Rb1 B2 2_775 . 23.88(7) ?
O3 Rb1 B2 5_776 . 156.12(7) ?
O6 Rb1 B2 7_675 . 90.0 ?
O6 Rb1 B2 3_656 . 90.0 ?
B2 Rb1 B2 5_776 . 180.0 ?
O3 Rb1 Rb3 . . 63.01(7) ?
O3 Rb1 Rb3 6_556 . 135.79(7) ?
O3 Rb1 Rb3 2_775 . 44.21(7) ?
O3 Rb1 Rb3 5_776 . 116.99(7) ?
O6 Rb1 Rb3 7_675 . 119.50(7) ?
O6 Rb1 Rb3 3_656 . 60.50(7) ?
B2 Rb1 Rb3 5_776 . 129.799(15) ?
B2 Rb1 Rb3 . . 50.201(15) ?
O3 Rb1 Rb3 . 6_556 135.79(7) ?
O3 Rb1 Rb3 6_556 6_556 63.01(7) ?
O3 Rb1 Rb3 2_775 6_556 116.99(7) ?
O3 Rb1 Rb3 5_776 6_556 44.21(7) ?
O6 Rb1 Rb3 7_675 6_556 119.50(7) ?
O6 Rb1 Rb3 3_656 6_556 60.50(7) ?
B2 Rb1 Rb3 5_776 6_556 50.202(15) ?
B2 Rb1 Rb3 . 6_556 129.798(15) ?
Rb3 Rb1 Rb3 . 6_556 79.60(3) ?
O3 Rb1 Rb3 . 2_775 44.21(7) ?
O3 Rb1 Rb3 6_556 2_775 116.99(7) ?
O3 Rb1 Rb3 2_775 2_775 63.01(7) ?
O3 Rb1 Rb3 5_776 2_775 135.79(7) ?
O6 Rb1 Rb3 7_675 2_775 60.50(7) ?
O6 Rb1 Rb3 3_656 2_775 119.50(7) ?
B2 Rb1 Rb3 5_776 2_775 129.798(14) ?
B2 Rb1 Rb3 . 2_775 50.202(14) ?
Rb3 Rb1 Rb3 . 2_775 100.40(3) ?
Rb3 Rb1 Rb3 6_556 2_775 180.0 ?
O3 Rb1 Rb3 . 5_776 116.99(7) ?
O3 Rb1 Rb3 6_556 5_776 44.21(7) ?
O3 Rb1 Rb3 2_775 5_776 135.79(7) ?
O3 Rb1 Rb3 5_776 5_776 63.01(7) ?
O6 Rb1 Rb3 7_675 5_776 60.50(7) ?
O6 Rb1 Rb3 3_656 5_776 119.50(7) ?
B2 Rb1 Rb3 5_776 5_776 50.202(14) ?
B2 Rb1 Rb3 . 5_776 129.798(14) ?
Rb3 Rb1 Rb3 . 5_776 180.0 ?
Rb3 Rb1 Rb3 6_556 5_776 100.40(3) ?
Rb3 Rb1 Rb3 2_775 5_776 79.60(3) ?
O4 Rb2 O4 5_767 . 180.0 ?
O4 Rb2 O2 5_767 6_557 132.41(6) ?
O4 Rb2 O2 . 6_557 47.59(6) ?
O4 Rb2 O2 5_767 2_765 47.59(6) ?
O4 Rb2 O2 . 2_765 132.41(6) ?
O2 Rb2 O2 6_557 2_765 180.0 ?
O4 Rb2 O2 5_767 5_767 47.59(6) ?
O4 Rb2 O2 . 5_767 132.41(6) ?
O2 Rb2 O2 6_557 5_767 86.08(13) ?
O2 Rb2 O2 2_765 5_767 93.92(13) ?
O4 Rb2 O2 5_767 . 132.41(6) ?
O4 Rb2 O2 . . 47.59(6) ?
O2 Rb2 O2 6_557 . 93.92(13) ?
O2 Rb2 O2 2_765 . 86.08(13) ?
O2 Rb2 O2 5_767 . 180.0 ?
O4 Rb2 B3 5_767 . 156.42(9) ?
O4 Rb2 B3 . . 23.58(9) ?
O2 Rb2 B3 6_557 . 68.60(11) ?
O2 Rb2 B3 2_765 . 111.40(11) ?
O2 Rb2 B3 5_767 . 154.67(10) ?
O2 Rb2 B3 . . 25.33(10) ?
O4 Rb2 B3 5_767 6_557 156.42(9) ?
O4 Rb2 B3 . 6_557 23.58(9) ?
O2 Rb2 B3 6_557 6_557 25.33(10) ?
O2 Rb2 B3 2_765 6_557 154.67(10) ?
O2 Rb2 B3 5_767 6_557 111.40(11) ?
O2 Rb2 B3 . 6_557 68.60(11) ?
B3 Rb2 B3 . 6_557 43.27(17) ?
O4 Rb2 B3 5_767 2_765 23.58(9) ?
O4 Rb2 B3 . 2_765 156.42(9) ?
O2 Rb2 B3 6_557 2_765 154.67(10) ?
O2 Rb2 B3 2_765 2_765 25.33(10) ?
O2 Rb2 B3 5_767 2_765 68.60(11) ?
O2 Rb2 B3 . 2_765 111.40(11) ?
B3 Rb2 B3 . 2_765 136.73(17) ?
B3 Rb2 B3 6_557 2_765 180.0 ?
O4 Rb2 B3 5_767 5_767 23.58(9) ?
O4 Rb2 B3 . 5_767 156.42(9) ?
O2 Rb2 B3 6_557 5_767 111.40(11) ?
O2 Rb2 B3 2_765 5_767 68.60(11) ?
O2 Rb2 B3 5_767 5_767 25.33(10) ?
O2 Rb2 B3 . 5_767 154.67(10) ?
B3 Rb2 B3 . 5_767 180.00(9) ?
B3 Rb2 B3 6_557 5_767 136.73(17) ?
B3 Rb2 B3 2_765 5_767 43.27(17) ?
O4 Rb2 Rb3 5_767 7_676 74.33(8) ?
O4 Rb2 Rb3 . 7_676 105.67(8) ?
O2 Rb2 Rb3 6_557 7_676 77.20(7) ?
O2 Rb2 Rb3 2_765 7_676 102.80(7) ?
O2 Rb2 Rb3 5_767 7_676 42.74(7) ?
O2 Rb2 Rb3 . 7_676 137.26(7) ?
B3 Rb2 Rb3 . 7_676 126.76(8) ?
B3 Rb2 Rb3 6_557 7_676 96.67(8) ?
B3 Rb2 Rb3 2_765 7_676 83.33(8) ?
B3 Rb2 Rb3 5_767 7_676 53.24(8) ?
O4 Rb2 Rb3 5_767 3_646 105.67(8) ?
O4 Rb2 Rb3 . 3_646 74.33(8) ?
O2 Rb2 Rb3 6_557 3_646 102.80(7) ?
O2 Rb2 Rb3 2_765 3_646 77.20(7) ?
O2 Rb2 Rb3 5_767 3_646 137.26(7) ?
O2 Rb2 Rb3 . 3_646 42.74(7) ?
B3 Rb2 Rb3 . 3_646 53.24(8) ?
B3 Rb2 Rb3 6_557 3_646 83.33(8) ?
B3 Rb2 Rb3 2_765 3_646 96.67(8) ?
B3 Rb2 Rb3 5_767 3_646 126.76(8) ?
Rb3 Rb2 Rb3 7_676 3_646 180.0 ?
O7 Rb3 O2 . 3_656 153.22(11) ?
O7 Rb3 O5 . 3_656 127.55(10) ?
O2 Rb3 O5 3_656 3_656 47.64(10) ?
O7 Rb3 O5 . . 46.94(10) ?
O2 Rb3 O5 3_656 . 131.85(10) ?
O5 Rb3 O5 3_656 . 169.84(10) ?
O7 Rb3 O3 . 2_775 46.81(9) ?
O2 Rb3 O3 3_656 2_775 128.83(9) ?
O5 Rb3 O3 3_656 2_775 83.65(10) ?
O5 Rb3 O3 . 2_775 92.98(9) ?
O7 Rb3 O1 . 4_466 111.56(10) ?
O2 Rb3 O1 3_656 4_466 69.14(10) ?
O5 Rb3 O1 3_656 4_466 116.34(10) ?
O5 Rb3 O1 . 4_466 65.88(10) ?
O3 Rb3 O1 2_775 4_466 158.35(10) ?
O7 Rb3 B3 . . 23.42(11) ?
O2 Rb3 B3 3_656 . 154.19(11) ?
O5 Rb3 B3 3_656 . 150.79(11) ?
O5 Rb3 B3 . . 25.25(10) ?
O3 Rb3 B3 2_775 . 67.90(10) ?
O1 Rb3 B3 4_466 . 91.11(11) ?
O7 Rb3 B2 . . 23.45(12) ?
O2 Rb3 B2 3_656 . 151.80(8) ?
O5 Rb3 B2 3_656 . 108.86(9) ?
O5 Rb3 B2 . . 67.94(10) ?
O3 Rb3 B2 2_775 . 25.24(9) ?
O1 Rb3 B2 4_466 . 133.79(11) ?
B3 Rb3 B2 . . 42.74(11) ?
O7 Rb3 B3 . 3_656 146.09(12) ?
O2 Rb3 B3 3_656 3_656 23.88(10) ?
O5 Rb3 B3 3_656 3_656 23.81(10) ?
O5 Rb3 B3 . 3_656 155.00(10) ?
O3 Rb3 B3 2_775 3_656 106.72(10) ?
O1 Rb3 B3 4_466 3_656 92.62(11) ?
B3 Rb3 B3 . 3_656 166.87(12) ?
B2 Rb3 B3 . 3_656 131.60(10) ?
O7 Rb3 B4 . 3_656 121.68(14) ?
O2 Rb3 B4 3_656 3_656 62.59(13) ?
O5 Rb3 B4 3_656 3_656 19.43(12) ?
O5 Rb3 B4 . 3_656 165.50(14) ?
O3 Rb3 B4 2_775 3_656 74.88(13) ?
O1 Rb3 B4 4_466 3_656 126.70(14) ?
B3 Rb3 B4 . 3_656 141.27(14) ?
B2 Rb3 B4 . 3_656 99.31(15) ?
B3 Rb3 B4 3_656 3_656 39.47(14) ?
O7 Rb3 Rb2 . 3_656 161.66(8) ?
O2 Rb3 Rb2 3_656 3_656 44.45(7) ?
O5 Rb3 Rb2 3_656 3_656 65.47(7) ?
O5 Rb3 Rb2 . 3_656 122.29(7) ?
O3 Rb3 Rb2 2_775 3_656 135.72(7) ?
O1 Rb3 Rb2 4_466 3_656 64.64(7) ?
B3 Rb3 Rb2 . 3_656 141.29(9) ?
B2 Rb3 Rb2 . 3_656 150.36(11) ?
B3 Rb3 Rb2 3_656 3_656 50.87(8) ?
B4 Rb3 Rb2 3_656 3_656 65.52(11) ?
O7 Rb3 Rb1 . . 74.06(8) ?
O2 Rb3 Rb1 3_656 . 121.65(7) ?
O5 Rb3 Rb1 3_656 . 78.67(7) ?
O5 Rb3 Rb1 . . 105.16(7) ?
O3 Rb3 Rb1 2_775 . 41.86(7) ?
O1 Rb3 Rb1 4_466 . 145.17(7) ?
B3 Rb3 Rb1 . . 84.08(9) ?
B2 Rb3 Rb1 . . 52.28(12) ?
B3 Rb3 Rb1 3_656 . 99.81(8) ?
B4 Rb3 Rb1 3_656 . 60.50(11) ?
Rb2 Rb3 Rb1 3_656 . 98.86(3) ?
B1 O1 Rb3 . 4_566 116.5(4) ?
B1 O1 H1 . . 96.8 ?
Rb3 O1 H1 4_566 . 78.5 ?
B1 O2 B3 . . 120.9(4) ?
B1 O2 Rb3 . 3_646 120.5(3) ?
B3 O2 Rb3 . 3_646 102.8(2) ?
B1 O2 Rb2 . . 119.9(3) ?
B3 O2 Rb2 . . 93.7(3) ?
Rb3 O2 Rb2 3_646 . 92.81(9) ?
B1 O3 B2 . . 121.0(4) ?
B1 O3 Rb1 . . 118.4(3) ?
B2 O3 Rb1 . . 102.4(3) ?
B1 O3 Rb3 . 2_775 122.9(3) ?
B2 O3 Rb3 . 2_775 92.20(15) ?
Rb1 O3 Rb3 . 2_775 93.93(9) ?
B3 O4 B3 6_557 . 124.6(5) ?
B3 O4 Rb2 6_557 . 106.2(3) ?
B3 O4 Rb2 . . 106.2(3) ?
B4 O5 B3 . . 121.2(4) ?
B4 O5 Rb3 . 3_646 113.6(4) ?
B3 O5 Rb3 . 3_646 102.5(3) ?
B4 O5 Rb3 . . 123.3(4) ?
B3 O5 Rb3 . . 92.0(3) ?
Rb3 O5 Rb3 3_646 . 99.83(10) ?
B4 O6 Rb1 . 3_646 128.7(5) ?
B4 O6 H6 . . 125.4 ?
Rb1 O6 H6 3_646 . 79.7 ?
B4 O6 H6 . 6_557 125.35(13) ?
Rb1 O6 H6 3_646 6_557 79.74(6) ?
H6 O6 H6 . 6_557 102.7 ?
B3 O7 B2 . . 123.7(3) ?
B3 O7 Rb3 . . 105.6(3) ?
B2 O7 Rb3 . . 106.0(3) ?
H8A O8 H8B . . 107.7 ?
H8A O8 H8A . 6_556 22.4 ?
H8B O8 H8A . 6_556 93.7 ?
H8A O8 H8B . 6_556 93.7 ?
H8B O8 H8B . 6_556 76.3 ?
H8A O8 H8B 6_556 6_556 107.7 ?
O3 B1 O2 . . 124.1(5) ?
O3 B1 O1 . . 117.8(5) ?
O2 B1 O1 . . 118.1(5) ?
O7 B2 O7 2_775 . 113.4(6) ?
O7 B2 O3 2_775 2_775 110.79(19) ?
O7 B2 O3 . 2_775 107.1(2) ?
O7 B2 O3 2_775 . 107.1(2) ?
O7 B2 O3 . . 110.79(19) ?
O3 B2 O3 2_775 . 107.5(5) ?
O7 B2 Rb3 2_775 . 150.8(3) ?
O7 B2 Rb3 . . 50.53(19) ?
O3 B2 Rb3 2_775 . 62.57(15) ?
O3 B2 Rb3 . . 101.8(2) ?
O7 B2 Rb3 2_775 2_775 50.52(19) ?
O7 B2 Rb3 . 2_775 150.8(3) ?
O3 B2 Rb3 2_775 2_775 101.8(2) ?
O3 B2 Rb3 . 2_775 62.57(15) ?
Rb3 B2 Rb3 . 2_775 155.0(2) ?
O7 B2 Rb1 2_775 . 123.3(3) ?
O7 B2 Rb1 . . 123.3(3) ?
O3 B2 Rb1 2_775 . 53.8(3) ?
O3 B2 Rb1 . . 53.8(3) ?
Rb3 B2 Rb1 . . 77.52(12) ?
Rb3 B2 Rb1 2_775 . 77.52(12) ?
O7 B3 O4 . . 112.5(4) ?
O7 B3 O5 . . 108.2(4) ?
O4 B3 O5 . . 110.8(4) ?
O7 B3 O2 . . 111.3(4) ?
O4 B3 O2 . . 107.2(4) ?
O5 B3 O2 . . 106.9(4) ?
O7 B3 Rb2 . . 146.6(3) ?
O4 B3 Rb2 . . 50.3(3) ?
O5 B3 Rb2 . . 105.1(3) ?
O2 B3 Rb2 . . 61.0(2) ?
O7 B3 Rb3 . . 51.0(2) ?
O4 B3 Rb3 . . 149.7(3) ?
O5 B3 Rb3 . . 62.7(2) ?
O2 B3 Rb3 . . 102.9(3) ?
Rb2 B3 Rb3 . . 157.61(16) ?
O7 B3 Rb3 . 3_646 128.1(3) ?
O4 B3 Rb3 . 3_646 119.4(3) ?
O5 B3 Rb3 . 3_646 53.7(2) ?
O2 B3 Rb3 . 3_646 53.3(2) ?
Rb2 B3 Rb3 . 3_646 75.88(10) ?
Rb3 B3 Rb3 . 3_646 81.95(10) ?
O5 B4 O5 . 6_557 124.3(6) ?
O5 B4 O6 . . 117.8(3) ?
O5 B4 O6 6_557 . 117.8(3) ?
O5 B4 Rb3 . 3_646 47.0(3) ?
O5 B4 Rb3 6_557 3_646 132.1(5) ?
O6 B4 Rb3 . 3_646 90.9(3) ?
O5 B4 Rb3 . 8_756 132.1(5) ?
O5 B4 Rb3 6_557 8_756 47.0(3) ?
O6 B4 Rb3 . 8_756 90.9(3) ?
Rb3 B4 Rb3 3_646 8_756 99.8(2) ?

loop_
_geom_bond_atom_site_label_1
_geom_bond_atom_site_label_2
_geom_bond_site_symmetry_2
_geom_bond_distance
_geom_bond_publ_flag
Rb1 O3 . 2.980(4) ?
Rb1 O3 6_556 2.980(4) ?
Rb1 O3 2_775 2.980(4) ?
Rb1 O3 5_776 2.980(4) ?
Rb1 O6 7_675 3.166(6) ?
Rb1 O6 3_656 3.166(6) ?
Rb1 B2 5_776 3.610(7) ?
Rb1 B2 . 3.610(7) ?
Rb1 Rb3 . 4.4556(12) ?
Rb1 Rb3 6_556 4.4556(12) ?
Rb1 Rb3 2_775 4.4556(12) ?
Rb1 Rb3 5_776 4.4556(12) ?
Rb2 O4 5_767 2.793(5) ?
Rb2 O4 . 2.793(5) ?
Rb2 O2 6_557 3.058(4) ?
Rb2 O2 2_765 3.058(4) ?
Rb2 O2 5_767 3.058(4) ?
Rb2 O2 . 3.058(4) ?
Rb2 B3 . 3.488(5) ?
Rb2 B3 6_557 3.488(5) ?
Rb2 B3 2_765 3.488(5) ?
Rb2 B3 5_767 3.488(5) ?
Rb2 Rb3 7_676 4.3609(11) ?
Rb2 Rb3 3_646 4.3609(11) ?
Rb3 O7 . 2.816(4) ?
Rb3 O2 3_656 2.963(4) ?
Rb3 O5 3_656 2.974(4) ?
Rb3 O5 . 3.105(4) ?
Rb3 O3 2_775 3.114(4) ?
Rb3 O1 4_466 3.359(5) ?
Rb3 B3 . 3.491(5) ?
Rb3 B2 . 3.5061(19) ?
Rb3 B3 3_656 3.603(5) ?
Rb3 B4 3_656 3.729(5) ?
O1 B1 . 1.374(7) ?
O1 H1 . 0.9433 ?
O2 B1 . 1.357(6) ?
O2 B3 . 1.495(6) ?
O3 B1 . 1.350(7) ?
O3 B2 . 1.496(5) ?
O4 B3 6_557 1.453(5) ?
O4 B3 . 1.453(5) ?
O5 B4 . 1.354(5) ?
O5 B3 . 1.490(6) ?
O6 B4 . 1.381(9) ?
O6 H6 . 0.8200 ?
O6 H6 6_557 0.8200 ?
O7 B3 . 1.441(6) ?
O7 B2 . 1.452(5) ?
O8 H8A . 0.8500 ?
O8 H8B . 0.8500 ?
O8 H8A 6_556 0.8500 ?
O8 H8B 6_556 0.8500 ?

loop_
_geom_hbond_atom_site_label_D
_geom_hbond_atom_site_label_H
_geom_hbond_atom_site_label_A
_geom_hbond_site_symmetry_A
_geom_hbond_distance_DH
_geom_hbond_distance_HA
_geom_hbond_distance_DA
_geom_hbond_angle_DHA
_geom_hbond_publ_flag
O8 H8B O7 3_646 0.85 2.25 3.046(6) 154.9 yes
O8 H8B O4 3_646 0.85 1.68 2.224(7) 119.2 yes
O8 H8A O7 7_575 0.85 1.70 2.231(5) 118.2 yes
O8 H8A O4 7_575 0.85 2.17 2.958(7) 154.6 yes
O6 H6 O1 4_466 0.82 1.86 2.670(5) 167.4 yes
O1 H1 O6 7_675 0.94 1.91 2.670(5) 136.3 yes

loop_
_geom_torsion_atom_site_label_1
_geom_torsion_atom_site_label_2
_geom_torsion_atom_site_label_3
_geom_torsion_atom_site_label_4
_geom_torsion_site_symmetry_1
_geom_torsion_site_symmetry_2
_geom_torsion_site_symmetry_3
_geom_torsion_site_symmetry_4
_geom_torsion
_geom_torsion_publ_flag
B2 O3 B1 O2 . . . . 4.2(8) ?
Rb1 O3 B1 O2 . . . . -123.3(5) ?
Rb3 O3 B1 O2 2_775 . . . 120.5(5) ?
B2 O3 B1 O1 . . . . -174.3(5) ?
Rb1 O3 B1 O1 . . . . 58.2(6) ?
Rb3 O3 B1 O1 2_775 . . . -58.1(6) ?
B3 O2 B1 O3 . . . . -3.0(8) ?
Rb3 O2 B1 O3 3_646 . . . 127.7(5) ?
Rb2 O2 B1 O3 . . . . -118.4(5) ?
B3 O2 B1 O1 . . . . 175.6(5) ?
Rb3 O2 B1 O1 3_646 . . . -53.8(6) ?
Rb2 O2 B1 O1 . . . . 60.1(6) ?
Rb3 O1 B1 O3 4_566 . . . 91.4(5) ?
Rb3 O1 B1 O2 4_566 . . . -87.2(5) ?
B3 O7 B2 O7 . . . 2_775 -87.0(4) ?
Rb3 O7 B2 O7 . . . 2_775 151.1(2) ?
B3 O7 B2 O3 . . . 2_775 150.5(4) ?
Rb3 O7 B2 O3 . . . 2_775 28.6(4) ?
B3 O7 B2 O3 . . . . 33.5(6) ?
Rb3 O7 B2 O3 . . . . -88.4(3) ?
B3 O7 B2 Rb3 . . . . 121.9(5) ?
B3 O7 B2 Rb3 . . . 2_775 -37.2(9) ?
Rb3 O7 B2 Rb3 . . . 2_775 -159.0(5) ?
B3 O7 B2 Rb1 . . . . 93.0(4) ?
Rb3 O7 B2 Rb1 . . . . -28.9(2) ?
B1 O3 B2 O7 . . . 2_775 106.5(5) ?
Rb1 O3 B2 O7 . . . 2_775 -119.1(3) ?
Rb3 O3 B2 O7 2_775 . . 2_775 -24.6(3) ?
B1 O3 B2 O7 . . . . -17.7(6) ?
Rb1 O3 B2 O7 . . . . 116.7(4) ?
Rb3 O3 B2 O7 2_775 . . . -148.8(3) ?
B1 O3 B2 O3 . . . 2_775 -134.4(5) ?
Rb1 O3 B2 O3 . . . 2_775 0.000(2) ?
Rb3 O3 B2 O3 2_775 . . 2_775 94.51(12) ?
B1 O3 B2 Rb3 . . . . -69.7(5) ?
Rb1 O3 B2 Rb3 . . . . 64.69(18) ?
Rb3 O3 B2 Rb3 2_775 . . . 159.20(13) ?
B1 O3 B2 Rb3 . . . 2_775 131.1(5) ?
Rb1 O3 B2 Rb3 . . . 2_775 -94.51(12) ?
B1 O3 B2 Rb1 . . . . -134.4(5) ?
Rb3 O3 B2 Rb1 2_775 . . . 94.51(12) ?
B2 O7 B3 O4 . . . . 87.7(6) ?
Rb3 O7 B3 O4 . . . . -150.2(3) ?
B2 O7 B3 O5 . . . . -149.6(4) ?
Rb3 O7 B3 O5 . . . . -27.6(4) ?
B2 O7 B3 O2 . . . . -32.5(6) ?
Rb3 O7 B3 O2 . . . . 89.5(3) ?
B2 O7 B3 Rb2 . . . . 36.8(8) ?
Rb3 O7 B3 Rb2 . . . . 158.8(4) ?
B2 O7 B3 Rb3 . . . . -122.0(5) ?
B2 O7 B3 Rb3 . . . 3_646 -91.9(5) ?
Rb3 O7 B3 Rb3 . . . 3_646 30.1(4) ?
B3 O4 B3 O7 6_557 . . . 90.4(7) ?
Rb2 O4 B3 O7 . . . . -146.2(3) ?
B3 O4 B3 O5 6_557 . . . -30.8(8) ?
Rb2 O4 B3 O5 . . . . 92.7(4) ?
B3 O4 B3 O2 6_557 . . . -147.0(4) ?
Rb2 O4 B3 O2 . . . . -23.6(4) ?
B3 O4 B3 Rb2 6_557 . . . -123.5(7) ?
B3 O4 B3 Rb3 6_557 . . . 40.4(11) ?
Rb2 O4 B3 Rb3 . . . . 163.9(5) ?
B3 O4 B3 Rb3 6_557 . . 3_646 -89.9(6) ?
Rb2 O4 B3 Rb3 . . . 3_646 33.5(3) ?
B4 O5 B3 O7 . . . . -107.7(6) ?
Rb3 O5 B3 O7 3_646 . . . 124.4(3) ?
Rb3 O5 B3 O7 . . . . 23.9(3) ?
B4 O5 B3 O4 . . . . 15.9(7) ?
Rb3 O5 B3 O4 3_646 . . . -111.9(4) ?
Rb3 O5 B3 O4 . . . . 147.5(4) ?
B4 O5 B3 O2 . . . . 132.3(5) ?
Rb3 O5 B3 O2 3_646 . . . 4.5(4) ?
Rb3 O5 B3 O2 . . . . -96.0(3) ?
B4 O5 B3 Rb2 . . . . 68.6(6) ?
Rb3 O5 B3 Rb2 3_646 . . . -59.2(2) ?
Rb3 O5 B3 Rb2 . . . . -159.77(14) ?
B4 O5 B3 Rb3 . . . . -131.6(6) ?
Rb3 O5 B3 Rb3 3_646 . . . 100.53(14) ?
B4 O5 B3 Rb3 . . . 3_646 127.9(6) ?
Rb3 O5 B3 Rb3 . . . 3_646 -100.53(14) ?
B1 O2 B3 O7 . . . . 15.5(6) ?
Rb3 O2 B3 O7 3_646 . . . -122.4(3) ?
Rb2 O2 B3 O7 . . . . 143.9(3) ?
B1 O2 B3 O4 . . . . -107.8(5) ?
Rb3 O2 B3 O4 3_646 . . . 114.3(3) ?
Rb2 O2 B3 O4 . . . . 20.6(4) ?
B1 O2 B3 O5 . . . . 133.4(5) ?
Rb3 O2 B3 O5 3_646 . . . -4.5(4) ?
Rb2 O2 B3 O5 . . . . -98.2(3) ?
B1 O2 B3 Rb2 . . . . -128.3(5) ?
Rb3 O2 B3 Rb2 3_646 . . . 93.72(13) ?
B1 O2 B3 Rb3 . . . . 68.4(5) ?
Rb3 O2 B3 Rb3 3_646 . . . -69.56(19) ?
Rb2 O2 B3 Rb3 . . . . -163.28(12) ?
B1 O2 B3 Rb3 . . . 3_646 137.9(5) ?
Rb2 O2 B3 Rb3 . . . 3_646 -93.72(13) ?
B3 O5 B4 O5 . . . 6_557 -4.5(11) ?
Rb3 O5 B4 O5 3_646 . . 6_557 118.2(7) ?
Rb3 O5 B4 O5 . . . 6_557 -121.1(6) ?
B3 O5 B4 O6 . . . . 175.2(6) ?
Rb3 O5 B4 O6 3_646 . . . -62.1(8) ?
Rb3 O5 B4 O6 . . . . 58.6(8) ?
B3 O5 B4 Rb3 . . . 3_646 -122.7(6) ?
Rb3 O5 B4 Rb3 . . . 3_646 120.7(4) ?
B3 O5 B4 Rb3 . . . 8_756 -64.7(7) ?
Rb3 O5 B4 Rb3 3_646 . . 8_756 58.0(5) ?
Rb3 O5 B4 Rb3 . . . 8_756 178.7(2) ?
Rb1 O6 B4 O5 3_646 . . . 90.1(6) ?
Rb1 O6 B4 O5 3_646 . . 6_557 -90.1(6) ?
Rb1 O6 B4 Rb3 3_646 . . 3_646 49.90(10) ?
Rb1 O6 B4 Rb3 3_646 . . 8_756 -49.90(10) ?
